data_4346673
loop_
_publ_author_name
'Xu, Chaojie'
'Guenet, Aur\'elie'
'Kyritsakas, Nathalie'
'Planeix, Jean-Marc'
'Hosseini, Mir Wais'

_publ_section_title
;
 Molecular Tectonics: Design of Enantiopure Luminescent Heterometallic
 Ir(III)-Cd(II) Coordination Network.
;
_journal_issue 21
_journal_name_full 'Inorganic chemistry'
_journal_page_first 10429
_journal_page_last 10439
_journal_paper_doi 10.1021/acs.inorgchem.5b01910
_journal_volume 54
_journal_year 2015
_chemical_formula_moiety 'C46 H26 Cd F4 I3 Ir N6, C H4 O'
_chemical_formula_sum 'C47 H30 Cd F4 I3 Ir N6 O'
_chemical_formula_weight 1456.07
_space_group_crystal_system monoclinic
_space_group_IT_number 5
_space_group_name_Hall 'C 2y'
_space_group_name_H-M_alt 'C 1 2 1'
_atom_sites_solution_hydrogens geom
_audit_creation_method SHELXL-2014
_cell_angle_alpha 90
_cell_angle_beta 97.7720(10)
_cell_angle_gamma 90
_cell_formula_units_Z 4
_cell_length_a 14.8505(4)
_cell_length_b 33.5574(11)
_cell_length_c 11.3102(3)
_cell_measurement_reflns_used 188000
_cell_measurement_temperature 173(2)
_cell_measurement_theta_max 27.54
_cell_measurement_theta_min 2.54
_cell_volume 5584.6(3)
_computing_cell_refinement 'Bruker SAINT'
_computing_data_collection 'Bruker APEX2'
_computing_data_reduction 'Bruker SAINT'
_computing_molecular_graphics 'Bruker SHELXTL'
_computing_publication_material 'Bruker SHELXTL'
_computing_structure_refinement 'SHELXL-97 (Sheldrick, 2008)'
_computing_structure_solution 'SHELXS-97 (Sheldrick, 2008)'
_diffrn_ambient_temperature 173(2)
_diffrn_measured_fraction_theta_full 0.958
_diffrn_measured_fraction_theta_max 0.891
_diffrn_measurement_device_type 'Bruker APEX-II CCD'
_diffrn_measurement_method '\f and \w scans'
_diffrn_radiation_monochromator graphite
_diffrn_radiation_source 'fine-focus sealed tube'
_diffrn_radiation_type MoK\a
_diffrn_radiation_wavelength 0.71073
_diffrn_reflns_av_R_equivalents 0.0314
_diffrn_reflns_av_unetI/netI 0.0277
_diffrn_reflns_Laue_measured_fraction_full 0.958
_diffrn_reflns_Laue_measured_fraction_max 0.891
_diffrn_reflns_limit_h_max 17
_diffrn_reflns_limit_h_min -21
_diffrn_reflns_limit_k_max 49
_diffrn_reflns_limit_k_min -49
_diffrn_reflns_limit_l_max 16
_diffrn_reflns_limit_l_min -15
_diffrn_reflns_number 188612
_diffrn_reflns_point_group_measured_fraction_full 0.954
_diffrn_reflns_point_group_measured_fraction_max 0.888
_diffrn_reflns_theta_full 25.242
_diffrn_reflns_theta_max 31.831
_diffrn_reflns_theta_min 1.817
_exptl_absorpt_coefficient_mu 4.468
_exptl_absorpt_correction_T_max 0.842
_exptl_absorpt_correction_T_min 0.807
_exptl_absorpt_correction_type multi-scan
_exptl_absorpt_process_details sadabs
_exptl_crystal_colour purple
_exptl_crystal_density_diffrn 1.732
_exptl_crystal_density_meas ?
_exptl_crystal_description prism
_exptl_crystal_F_000 2728
_exptl_crystal_size_max 0.050
_exptl_crystal_size_mid 0.040
_exptl_crystal_size_min 0.040
_platon_squeeze_details
;
;
_refine_diff_density_max 2.242
_refine_diff_density_min -0.842
_refine_diff_density_rms 0.140
_refine_ls_abs_structure_details
;
 Flack x determined using 6095 quotients [(I+)-(I-)]/[(I+)+(I-)]
 (Parsons, Flack and Wagner, Acta Cryst. B69 (2013) 249-259).
;
_refine_ls_abs_structure_Flack 0.000(3)
_refine_ls_extinction_method none
_refine_ls_goodness_of_fit_ref 1.057
_refine_ls_hydrogen_treatment constr
_refine_ls_matrix_type full
_refine_ls_number_parameters 582
_refine_ls_number_reflns 17002
_refine_ls_number_restraints 15
_refine_ls_restrained_S_all 1.058
_refine_ls_R_factor_all 0.0448
_refine_ls_R_factor_gt 0.0327
_refine_ls_shift/su_max 0.056
_refine_ls_shift/su_mean 0.087
_refine_ls_structure_factor_coef Fsqd
_refine_ls_weighting_details 'w=1/[\s^2^(Fo^2^)+(0.0614P)^2^+0.7428P] where P=(Fo^2^+2Fc^2^)/3'
_refine_ls_weighting_scheme calc
_refine_ls_wR_factor_gt 0.0942
_refine_ls_wR_factor_ref 0.0987
_reflns_Friedel_coverage 0.964
_reflns_Friedel_fraction_full 0.951
_reflns_Friedel_fraction_max 0.885
_reflns_number_gt 13920
_reflns_number_total 17002
_reflns_threshold_expression 'I > 2\s(I)'
_cod_data_source_file ic5b01910_si_002.cif
_cod_data_source_block lambda-[IrdFppy2(1)].CdI3
_cod_depositor_comments
;
The following automatic conversions were performed:

data item '_exptl_crystal_density_meas' value 'none' was changed to
'?' -- the value is perceived as not measured.

Automatic conversion script
Id: cif_fix_values 6909 2019-04-08 15:41:33Z antanas 
;
_cod_original_sg_symbol_H-M 'C 2'
_cod_database_code 4346673
_shelx_space_group_comment
;
The symmetry employed for this shelxl refinement is uniquely defined
by the following loop, which should always be used as a source of
symmetry information in preference to the above space-group names.
They are only intended as comments.
;
_shelx_estimated_absorpt_t_min 0.807
_shelx_estimated_absorpt_t_max 0.842
_shelxl_version_number 2014-3

loop_
_space_group_symop_operation_xyz
'x, y, z'
'-x, y, -z'
'x+1/2, y+1/2, z'
'-x+1/2, y+1/2, -z'

loop_
_atom_site_label
_atom_site_type_symbol
_atom_site_fract_x
_atom_site_fract_y
_atom_site_fract_z
_atom_site_U_iso_or_equiv
_atom_site_adp_type
_atom_site_occupancy
_atom_site_site_symmetry_order
_atom_site_calc_flag
_atom_site_refinement_flags_posn
_atom_site_refinement_flags_adp
_atom_site_refinement_flags_occupancy
_atom_site_disorder_assembly
_atom_site_disorder_group
O2 O 0.9027(17) 0.2354(6) 0.2426(17) 0.101(8) Uani 0.430(11) 1 d D U P A 2
H2 H 0.9548 0.2452 0.2428 0.151 Uiso 0.430(11) 1 calc R U P A 2
Cd1 Cd 0.0000 0.06175(2) -0.5000 0.02824(19) Uani 1 2 d S T P B 4
I1 I 0.0000 -0.02116(2) -0.5000 0.0395(2) Uani 1 2 d S T P B 4
I2 I -0.15275(4) 0.10304(2) -0.44795(5) 0.04083(16) Uani 1 1 d . . . B 4
N1 N 0.0676(4) 0.0657(2) -0.2870(5) 0.0280(14) Uani 1 1 d . . . B 4
C1 C 0.1250(6) 0.0384(2) -0.2370(6) 0.0313(19) Uani 1 1 d . . . B 4
H1 H 0.1295 0.0140 -0.2785 0.038 Uiso 1 1 calc R U . B 4
C2 C 0.1779(5) 0.0431(2) -0.1303(6) 0.0294(18) Uani 1 1 d . . . B 4
H2A H 0.2202 0.0231 -0.1001 0.035 Uiso 1 1 calc R U . B 4
C3 C 0.1685(6) 0.0783(3) -0.0651(6) 0.0318(18) Uani 1 1 d . . . B 4
C4 C 0.1062(6) 0.1062(3) -0.1140(7) 0.040(2) Uani 1 1 d . . . B 4
H4 H 0.0963 0.1299 -0.0718 0.048 Uiso 1 1 calc R U . B 4
C5 C 0.0588(5) 0.0991(3) -0.2242(6) 0.0295(17) Uani 1 1 d . . . B 4
H5 H 0.0173 0.1188 -0.2582 0.035 Uiso 1 1 calc R U . B 4
C6 C 0.2269(6) 0.0835(2) 0.0479(7) 0.0340(19) Uani 1 1 d . . . B 4
C7 C 0.2773(5) 0.0859(2) 0.1394(7) 0.0304(19) Uani 1 1 d . . . B 4
C8 C 0.3408(6) 0.0824(2) 0.2446(6) 0.0288(16) Uani 1 1 d . . . B 4
C9 C 0.3730(5) 0.1163(2) 0.3106(7) 0.0250(15) Uani 1 1 d . . . B 4
H9 H 0.3512 0.1417 0.2835 0.030 Uiso 1 1 calc R U . B 4
N2 N 0.4324(5) 0.11411(18) 0.4086(5) 0.0232(14) Uani 1 1 d . . . B 4
C10 C 0.4653(5) 0.0770(2) 0.4468(6) 0.0254(16) Uani 1 1 d . . . B 4
C11 C 0.4384(5) 0.0430(2) 0.3847(6) 0.0254(16) Uani 1 1 d . . . B 4
H11 H 0.4612 0.0178 0.4122 0.030 Uiso 1 1 calc R U . B 4
C12 C 0.3767(6) 0.0462(3) 0.2799(7) 0.0334(19) Uani 1 1 d . . . B 4
H12 H 0.3599 0.0232 0.2334 0.040 Uiso 1 1 calc R U . B 4
Ir1 Ir 0.5000 0.16373(2) 0.5000 0.02562(11) Uani 1 2 d S T P B 4
N3 N 0.4268(4) 0.1659(2) 0.6389(5) 0.0323(14) Uani 1 1 d . . . B 4
C13 C 0.3529(5) 0.1428(2) 0.6470(7) 0.0418(17) Uani 1 1 d . . . B 4
H13 H 0.3296 0.1267 0.5806 0.050 Uiso 1 1 calc R U . B 4
C14 C 0.3110(8) 0.1418(3) 0.7466(9) 0.054(3) Uani 1 1 d . . . B 4
H14 H 0.2605 0.1248 0.7510 0.065 Uiso 1 1 calc R U . B 4
C15 C 0.3438(7) 0.1663(3) 0.8419(8) 0.061(2) Uani 1 1 d . . . B 4
H15 H 0.3155 0.1659 0.9123 0.073 Uiso 1 1 calc R U . B 4
C16 C 0.4132(7) 0.1898(3) 0.8356(7) 0.057(2) Uani 1 1 d . . . B 4
H16 H 0.4322 0.2073 0.9002 0.068 Uiso 1 1 calc R U . B 4
C17 C 0.4608(6) 0.1900(2) 0.7349(6) 0.0428(18) Uani 1 1 d . . . B 4
C18 C 0.5378(6) 0.2124(2) 0.7134(7) 0.043(2) Uani 1 1 d . . . B 4
C19 C 0.5838(7) 0.2409(2) 0.7907(7) 0.050(2) Uani 1 1 d . . . B 4
F1 F 0.5596(5) 0.24781(18) 0.8968(5) 0.0777(18) Uani 1 1 d . . . B 4
C20 C 0.6523(8) 0.2628(3) 0.7634(8) 0.062(3) Uani 1 1 d . . . B 4
H20 H 0.6815 0.2818 0.8176 0.074 Uiso 1 1 calc R U . B 4
C21 C 0.6812(8) 0.2563(3) 0.6467(11) 0.067(3) Uani 1 1 d . . . B 4
F2 F 0.7526(6) 0.2778(2) 0.6198(7) 0.109(3) Uani 1 1 d . . . B 4
C22 C 0.6397(6) 0.2288(3) 0.5694(8) 0.047(2) Uani 1 1 d . . . B 4
H22 H 0.6597 0.2259 0.4936 0.056 Uiso 1 1 calc R U . B 4
C23 C 0.5705(6) 0.2055(2) 0.5965(7) 0.036(2) Uani 1 1 d . . . B 4
Cd2 Cd 0.0000 0.49563(3) 0.0000 0.0321(2) Uani 1 2 d S T P C 4
I3 I 0.15625(4) 0.45430(2) -0.04551(5) 0.03985(15) Uani 1 1 d . . . C 4
I4 I 0.0000 0.57827(3) 0.0000 0.0410(2) Uani 1 2 d S T P C 4
N4 N 0.0639(5) 0.4912(2) 0.2124(6) 0.0390(18) Uani 1 1 d . . . C 4
C24 C 0.0557(8) 0.4586(3) 0.2758(8) 0.054(3) Uani 1 1 d . . . C 4
H24 H 0.0128 0.4391 0.2440 0.065 Uiso 1 1 calc R U . C 4
C25 C 0.1073(6) 0.4511(3) 0.3883(7) 0.039(2) Uani 1 1 d . . . C 4
H25 H 0.0998 0.4270 0.4299 0.047 Uiso 1 1 calc R U . C 4
C26 C 0.1693(5) 0.4800(3) 0.4369(7) 0.0328(19) Uani 1 1 d . . . C 4
C27 C 0.1760(6) 0.5148(3) 0.3736(8) 0.045(2) Uani 1 1 d . . . C 4
H27 H 0.2150 0.5357 0.4061 0.053 Uiso 1 1 calc R U . C 4
C28 C 0.1240(6) 0.5192(3) 0.2600(7) 0.040(2) Uani 1 1 d . . . C 4
H28 H 0.1316 0.5426 0.2152 0.048 Uiso 1 1 calc R U . C 4
C29 C 0.2228(6) 0.4749(3) 0.5478(7) 0.044(2) Uani 1 1 d . . . C 4
C30 C 0.2736(6) 0.4737(3) 0.6397(7) 0.038(2) Uani 1 1 d . . . C 4
C31 C 0.3386(5) 0.4756(3) 0.7468(6) 0.0306(14) Uani 1 1 d . . . C 4
C32 C 0.3684(5) 0.4427(3) 0.8122(7) 0.0306(14) Uani 1 1 d . . . C 4
H32 H 0.3422 0.4175 0.7896 0.037 Uiso 1 1 calc R U . C 4
N5 N 0.4346(5) 0.44459(19) 0.9088(6) 0.0278(15) Uani 1 1 d . . . C 4
C33 C 0.4656(5) 0.4805(2) 0.9459(6) 0.0238(16) Uani 1 1 d . . . C 4
C34 C 0.4353(6) 0.5149(3) 0.8848(7) 0.0323(19) Uani 1 1 d . . . C 4
H34 H 0.4590 0.5401 0.9123 0.039 Uiso 1 1 calc R U . C 4
C35 C 0.3723(5) 0.5130(2) 0.7867(6) 0.0256(16) Uani 1 1 d . . . C 4
H35 H 0.3512 0.5366 0.7454 0.031 Uiso 1 1 calc R U . C 4
Ir2 Ir 0.5000 0.39488(2) 1.0000 0.03403(14) Uani 1 2 d S T P C 4
N6 N 0.6018(5) 0.3928(2) 0.8879(7) 0.0464(19) Uani 1 1 d . . . C 4
C36 C 0.6043(6) 0.4148(2) 0.7956(7) 0.0439(19) Uani 1 1 d . . . C 4
H36 H 0.5567 0.4333 0.7735 0.053 Uiso 1 1 calc R U . C 4
C37 C 0.6754(8) 0.4121(4) 0.7270(13) 0.071(3) Uani 1 1 d . . . C 4
H37 H 0.6767 0.4290 0.6599 0.085 Uiso 1 1 calc R U . C 4
C38 C 0.7404(7) 0.3860(3) 0.7559(11) 0.068(3) Uani 1 1 d . . . C 4
H38 H 0.7879 0.3834 0.7078 0.081 Uiso 1 1 calc R U . C 4
C39 C 0.7403(5) 0.3630(3) 0.8532(9) 0.050(2) Uani 1 1 d . . . C 4
H39 H 0.7886 0.3448 0.8752 0.060 Uiso 1 1 calc R U . C 4
C40 C 0.6696(5) 0.3658(2) 0.9216(9) 0.050(2) Uani 1 1 d . . . C 4
C41 C 0.6577(6) 0.3427(2) 1.0291(9) 0.055(3) Uani 1 1 d . . . C 4
C42 C 0.7143(7) 0.3122(3) 1.0836(10) 0.060(3) Uani 1 1 d . . . C 4
F3 F 0.7911(4) 0.3027(2) 1.0315(6) 0.089(2) Uani 1 1 d . . . C 4
C43 C 0.6990(9) 0.2915(3) 1.1753(12) 0.078(4) Uani 1 1 d . . . C 4
H43 H 0.7377 0.2701 1.2046 0.094 Uiso 1 1 calc R U . C 4
C44 C 0.6236(8) 0.3019(3) 1.2288(11) 0.069(4) Uani 1 1 d . . . C 4
F4 F 0.6090(5) 0.2820(2) 1.3273(7) 0.098(2) Uani 1 1 d . . . C 4
C45 C 0.5602(7) 0.3309(3) 1.1853(9) 0.060(3) Uani 1 1 d . . . C 4
H45 H 0.5087 0.3368 1.2237 0.072 Uiso 1 1 calc R U . C 4
C46 C 0.5767(6) 0.3504(3) 1.0841(9) 0.051(3) Uani 1 1 d . . . C 4
O1 O 0.0861(8) 0.2043(3) -0.0290(10) 0.058(3) Uani 0.570(11) 1 d D U P A 1
H1A H 0.1114 0.2103 -0.0887 0.087 Uiso 0.570(11) 1 calc R U P A 1
C47 C 0.1497(11) 0.2115(5) 0.0809(13) 0.058(3) Uani 0.570(11) 1 d D U P A 1
H47A H 0.1432 0.1902 0.1386 0.087 Uiso 0.570(11) 1 calc R U P A 1
H47B H 0.1359 0.2372 0.1152 0.087 Uiso 0.570(11) 1 calc R U P A 1
H47C H 0.2121 0.2118 0.0618 0.087 Uiso 0.570(11) 1 calc R U P A 1
C48 C 0.9054(16) 0.2046(5) 0.338(2) 0.066(7) Uani 0.430(11) 1 d D U P A 2
H48A H 0.9669 0.1936 0.3550 0.099 Uiso 0.430(11) 1 calc R U P A 2
H48B H 0.8625 0.1832 0.3119 0.099 Uiso 0.430(11) 1 calc R U P A 2
H48C H 0.8886 0.2168 0.4110 0.099 Uiso 0.430(11) 1 calc R U P A 2

loop_
_atom_site_aniso_label
_atom_site_aniso_U_11
_atom_site_aniso_U_22
_atom_site_aniso_U_33
_atom_site_aniso_U_23
_atom_site_aniso_U_13
_atom_site_aniso_U_12
O2 0.129(16) 0.119(17) 0.070(12) 0.043(11) 0.072(13) 0.043(12)
Cd1 0.0295(5) 0.0344(5) 0.0173(3) 0.000 -0.0099(3) 0.000
I1 0.0517(5) 0.0344(4) 0.0288(4) 0.000 -0.0072(4) 0.000
I2 0.0372(3) 0.0509(4) 0.0315(3) 0.0031(3) -0.0058(3) 0.0116(3)
N1 0.023(3) 0.035(4) 0.022(3) 0.000(3) -0.010(3) -0.003(3)
C1 0.039(5) 0.034(5) 0.018(3) -0.005(3) -0.007(3) 0.000(4)
C2 0.033(4) 0.043(5) 0.011(3) 0.006(3) -0.005(3) 0.007(4)
C3 0.036(5) 0.038(4) 0.017(3) 0.007(3) -0.011(3) -0.013(4)
C4 0.052(6) 0.034(4) 0.027(4) -0.004(3) -0.019(4) -0.005(4)
C5 0.025(4) 0.036(4) 0.024(4) 0.000(3) -0.007(3) 0.003(3)
C6 0.033(5) 0.035(4) 0.029(4) 0.000(3) -0.012(3) -0.005(3)
C7 0.028(4) 0.034(4) 0.026(4) 0.000(3) -0.011(3) -0.006(3)
C8 0.034(4) 0.031(4) 0.018(3) -0.003(3) -0.007(3) -0.004(3)
C9 0.024(4) 0.024(3) 0.025(3) 0.000(2) -0.005(3) 0.001(3)
N2 0.027(3) 0.027(3) 0.013(3) 0.001(2) -0.008(3) 0.004(2)
C10 0.030(4) 0.024(4) 0.017(3) 0.004(3) -0.012(3) -0.003(3)
C11 0.026(4) 0.026(4) 0.020(3) -0.003(3) -0.012(3) -0.001(3)
C12 0.037(5) 0.039(5) 0.022(4) -0.003(3) -0.002(3) -0.005(4)
Ir1 0.0315(3) 0.0235(2) 0.01733(18) 0.000 -0.01293(17) 0.000
N3 0.039(4) 0.033(3) 0.023(3) -0.001(2) 0.000(3) 0.005(3)
C13 0.041(4) 0.050(4) 0.031(4) -0.001(3) -0.009(3) -0.001(3)
C14 0.058(6) 0.062(6) 0.047(5) 0.000(4) 0.021(5) -0.008(5)
C15 0.068(6) 0.083(7) 0.035(4) 0.000(5) 0.021(4) 0.002(5)
C16 0.085(7) 0.058(5) 0.024(4) -0.007(3) -0.008(4) 0.007(5)
C17 0.061(5) 0.034(3) 0.029(4) -0.008(3) -0.012(3) 0.010(3)
C18 0.058(5) 0.031(4) 0.035(4) 0.003(3) -0.020(4) 0.003(3)
C19 0.074(6) 0.035(4) 0.035(4) -0.010(3) -0.017(4) 0.001(4)
F1 0.120(5) 0.061(3) 0.045(3) -0.025(3) -0.016(3) 0.005(3)
C20 0.097(8) 0.039(5) 0.042(5) -0.014(4) -0.018(5) -0.015(5)
C21 0.071(8) 0.051(6) 0.077(8) 0.001(5) 0.005(7) -0.022(5)
F2 0.126(6) 0.102(5) 0.096(5) -0.013(4) 0.010(5) -0.086(5)
C22 0.045(5) 0.044(5) 0.046(5) 0.005(4) -0.019(4) -0.012(4)
C23 0.050(5) 0.022(4) 0.028(4) 0.005(3) -0.021(3) -0.001(3)
Cd2 0.0319(5) 0.0399(5) 0.0213(4) 0.000 -0.0084(4) 0.000
I3 0.0388(4) 0.0429(3) 0.0348(3) 0.0033(3) -0.0060(3) 0.0078(3)
I4 0.0456(5) 0.0386(5) 0.0380(4) 0.000 0.0022(4) 0.000
N4 0.045(5) 0.050(5) 0.018(3) -0.003(3) -0.011(3) -0.008(4)
C24 0.081(7) 0.036(5) 0.034(5) -0.005(4) -0.034(5) 0.003(5)
C25 0.049(5) 0.044(5) 0.021(4) 0.003(4) -0.008(4) 0.005(4)
C26 0.024(4) 0.053(5) 0.020(3) 0.002(4) -0.003(3) 0.008(4)
C27 0.030(5) 0.057(6) 0.041(5) 0.001(5) -0.015(4) -0.002(4)
C28 0.034(5) 0.052(6) 0.030(4) 0.001(4) -0.013(4) -0.009(4)
C29 0.045(5) 0.057(6) 0.024(4) -0.009(4) -0.012(4) 0.016(4)
C30 0.039(5) 0.051(6) 0.021(4) 0.000(4) -0.008(4) 0.010(4)
C31 0.025(3) 0.045(4) 0.018(2) -0.006(2) -0.013(2) 0.006(2)
C32 0.025(3) 0.045(4) 0.018(2) -0.006(2) -0.013(2) 0.006(2)
N5 0.026(4) 0.029(4) 0.024(3) -0.004(2) -0.011(3) 0.004(3)
C33 0.021(4) 0.033(4) 0.017(3) 0.002(3) 0.000(3) -0.003(3)
C34 0.044(5) 0.029(4) 0.024(4) -0.001(3) 0.005(4) 0.004(4)
C35 0.027(4) 0.024(4) 0.023(3) 0.003(3) -0.006(3) 0.009(3)
Ir2 0.0342(3) 0.0222(2) 0.0390(3) 0.000 -0.0195(2) 0.000
N6 0.040(4) 0.038(4) 0.057(5) -0.019(3) -0.010(3) 0.009(3)
C36 0.051(5) 0.037(4) 0.043(4) -0.003(3) 0.005(4) 0.006(3)
C37 0.069(7) 0.058(7) 0.083(8) -0.015(6) 0.002(7) 0.003(5)
C38 0.050(6) 0.067(6) 0.086(8) -0.013(6) 0.010(6) -0.003(5)
C39 0.029(4) 0.049(5) 0.069(6) -0.017(4) -0.007(4) -0.002(3)
C40 0.036(4) 0.029(3) 0.076(6) -0.023(4) -0.027(4) 0.009(3)
C41 0.043(5) 0.021(3) 0.090(7) -0.021(4) -0.030(5) 0.009(3)
C42 0.055(6) 0.039(4) 0.075(7) -0.005(4) -0.030(5) 0.001(4)
F3 0.072(4) 0.084(4) 0.101(5) -0.005(4) -0.020(4) 0.047(3)
C43 0.080(8) 0.039(5) 0.098(9) 0.019(5) -0.049(7) -0.011(5)
C44 0.068(7) 0.040(5) 0.089(8) 0.024(5) -0.033(6) -0.014(5)
F4 0.096(5) 0.072(4) 0.112(5) 0.059(4) -0.039(4) -0.009(3)
C45 0.054(6) 0.045(5) 0.070(6) 0.026(4) -0.031(5) -0.013(4)
C46 0.046(6) 0.025(4) 0.070(6) 0.006(4) -0.035(5) 0.000(4)
O1 0.067(6) 0.052(5) 0.056(6) -0.017(4) 0.013(5) -0.002(4)
C47 0.067(6) 0.052(5) 0.056(6) -0.017(4) 0.013(5) -0.002(4)
C48 0.078(14) 0.017(7) 0.090(16) 0.003(8) -0.035(12) -0.017(8)

loop_
_atom_type_symbol
_atom_type_description
_atom_type_scat_dispersion_real
_atom_type_scat_dispersion_imag
_atom_type_scat_source
C C 0.0033 0.0016 'International Tables Vol C Tables 4.2.6.8 and 6.1.1.4'
H H 0.0000 0.0000 'International Tables Vol C Tables 4.2.6.8 and 6.1.1.4'
N N 0.0061 0.0033 'International Tables Vol C Tables 4.2.6.8 and 6.1.1.4'
O O 0.0106 0.0060 'International Tables Vol C Tables 4.2.6.8 and 6.1.1.4'
F F 0.0171 0.0103 'International Tables Vol C Tables 4.2.6.8 and 6.1.1.4'
Cd Cd -0.8075 1.2024 'International Tables Vol C Tables 4.2.6.8 and 6.1.1.4'
I I -0.4742 1.8119 'International Tables Vol C Tables 4.2.6.8 and 6.1.1.4'
Ir Ir -1.4442 7.9887 'International Tables Vol C Tables 4.2.6.8 and 6.1.1.4'

loop_
_geom_angle_atom_site_label_1
_geom_angle_atom_site_label_2
_geom_angle_atom_site_label_3
_geom_angle
_geom_angle_site_symmetry_1
_geom_angle_site_symmetry_3
N1 Cd1 N1 174.0(3) . 2_554
N1 Cd1 I1 93.02(16) . .
N1 Cd1 I1 93.02(16) 2_554 .
N1 Cd1 I2 86.84(15) . 2_554
N1 Cd1 I2 90.16(15) 2_554 2_554
I1 Cd1 I2 119.80(2) . 2_554
N1 Cd1 I2 90.16(15) . .
N1 Cd1 I2 86.84(15) 2_554 .
I1 Cd1 I2 119.80(2) . .
I2 Cd1 I2 120.41(4) 2_554 .
C1 N1 C5 117.0(6) . .
C1 N1 Cd1 122.0(5) . .
C5 N1 Cd1 120.1(5) . .
N1 C1 C2 124.1(8) . .
N1 C1 H1 117.9 . .
C2 C1 H1 118.0 . .
C1 C2 C3 118.5(8) . .
C1 C2 H2A 120.7 . .
C3 C2 H2A 120.8 . .
C4 C3 C2 117.9(7) . .
C4 C3 C6 123.9(8) . .
C2 C3 C6 118.2(7) . .
C5 C4 C3 118.8(8) . .
C5 C4 H4 120.5 . .
C3 C4 H4 120.7 . .
N1 C5 C4 123.5(8) . .
N1 C5 H5 118.2 . .
C4 C5 H5 118.3 . .
C7 C6 C3 176.4(9) . .
C6 C7 C8 170.8(9) . .
C12 C8 C9 118.2(7) . .
C12 C8 C7 120.7(7) . .
C9 C8 C7 121.0(7) . .
N2 C9 C8 122.7(7) . .
N2 C9 H9 118.6 . .
C8 C9 H9 118.7 . .
C9 N2 C10 118.6(6) . .
C9 N2 Ir1 125.4(5) . .
C10 N2 Ir1 115.2(4) . .
C11 C10 N2 121.5(6) . .
C11 C10 C10 122.8(4) . 2_656
N2 C10 C10 115.7(4) . 2_656
C10 C11 C12 118.8(7) . .
C10 C11 H11 120.6 . .
C12 C11 H11 120.6 . .
C8 C12 C11 120.1(8) . .
C8 C12 H12 119.9 . .
C11 C12 H12 120.0 . .
C23 Ir1 C23 90.2(4) . 2_656
C23 Ir1 N3 95.9(3) . 2_656
C23 Ir1 N3 81.2(3) 2_656 2_656
C23 Ir1 N3 81.2(3) . .
C23 Ir1 N3 95.9(3) 2_656 .
N3 Ir1 N3 175.9(4) 2_656 .
C23 Ir1 N2 96.1(3) . 2_656
C23 Ir1 N2 173.7(3) 2_656 2_656
N3 Ir1 N2 97.8(3) 2_656 2_656
N3 Ir1 N2 85.3(2) . 2_656
C23 Ir1 N2 173.7(3) . .
C23 Ir1 N2 96.1(3) 2_656 .
N3 Ir1 N2 85.3(2) 2_656 .
N3 Ir1 N2 97.8(3) . .
N2 Ir1 N2 77.6(3) 2_656 .
C13 N3 C17 119.4(7) . .
C13 N3 Ir1 123.7(5) . .
C17 N3 Ir1 116.6(5) . .
N3 C13 C14 122.3(8) . .
N3 C13 H13 118.9 . .
C14 C13 H13 118.9 . .
C13 C14 C15 118.5(9) . .
C13 C14 H14 120.7 . .
C15 C14 H14 120.8 . .
C16 C15 C14 120.7(9) . .
C16 C15 H15 119.7 . .
C14 C15 H15 119.6 . .
C15 C16 C17 121.9(8) . .
C15 C16 H16 119.0 . .
C17 C16 H16 119.1 . .
N3 C17 C16 117.0(8) . .
N3 C17 C18 113.0(7) . .
C16 C17 C18 130.0(7) . .
C19 C18 C17 126.0(8) . .
C19 C18 C23 117.9(8) . .
C17 C18 C23 116.0(7) . .
C20 C19 F1 115.4(7) . .
C20 C19 C18 123.7(9) . .
F1 C19 C18 120.9(9) . .
C19 C20 C21 117.3(8) . .
C19 C20 H20 121.3 . .
C21 C20 H20 121.3 . .
F2 C21 C22 121.2(11) . .
F2 C21 C20 117.5(10) . .
C22 C21 C20 121.2(9) . .
C21 C22 C23 122.5(9) . .
C21 C22 H22 118.7 . .
C23 C22 H22 118.8 . .
C22 C23 C18 117.3(7) . .
C22 C23 Ir1 129.9(7) . .
C18 C23 Ir1 112.8(6) . .
N4 Cd2 N4 173.1(4) . 2
N4 Cd2 I4 93.46(19) . .
N4 Cd2 I4 93.46(19) 2 .
N4 Cd2 I3 85.99(19) . .
N4 Cd2 I3 90.59(18) 2 .
I4 Cd2 I3 119.58(2) . .
N4 Cd2 I3 90.58(18) . 2
N4 Cd2 I3 85.99(19) 2 2
I4 Cd2 I3 119.58(2) . 2
I3 Cd2 I3 120.85(4) . 2
C24 N4 C28 117.5(7) . .
C24 N4 Cd2 121.8(5) . .
C28 N4 Cd2 119.4(6) . .
N4 C24 C25 123.7(9) . .
N4 C24 H24 118.2 . .
C25 C24 H24 118.1 . .
C26 C25 C24 118.6(9) . .
C26 C25 H25 120.7 . .
C24 C25 H25 120.8 . .
C27 C26 C25 118.2(7) . .
C27 C26 C29 119.8(9) . .
C25 C26 C29 122.0(9) . .
C26 C27 C28 119.3(9) . .
C26 C27 H27 120.3 . .
C28 C27 H27 120.3 . .
N4 C28 C27 122.6(9) . .
N4 C28 H28 118.7 . .
C27 C28 H28 118.7 . .
C30 C29 C26 173.3(12) . .
C29 C30 C31 174.8(11) . .
C32 C31 C35 118.3(6) . .
C32 C31 C30 123.3(8) . .
C35 C31 C30 118.4(8) . .
N5 C32 C31 122.6(8) . .
N5 C32 H32 118.7 . .
C31 C32 H32 118.7 . .
C33 N5 C32 118.2(7) . .
C33 N5 Ir2 116.0(5) . .
C32 N5 Ir2 125.6(5) . .
N5 C33 C34 121.2(6) . .
N5 C33 C33 115.4(4) . 2_657
C34 C33 C33 123.4(5) . 2_657
C35 C34 C33 120.7(8) . .
C35 C34 H34 119.7 . .
C33 C34 H34 119.6 . .
C34 C35 C31 118.8(7) . .
C34 C35 H35 120.6 . .
C31 C35 H35 120.6 . .
C46 Ir2 C46 85.6(5) 2_657 .
C46 Ir2 N6 95.5(4) 2_657 .
C46 Ir2 N6 81.6(4) . .
C46 Ir2 N6 81.6(4) 2_657 2_657
C46 Ir2 N6 95.5(4) . 2_657
N6 Ir2 N6 176.1(4) . 2_657
C46 Ir2 N5 99.1(3) 2_657 .
C46 Ir2 N5 173.2(4) . .
N6 Ir2 N5 93.0(3) . .
N6 Ir2 N5 90.0(3) 2_657 .
C46 Ir2 N5 173.2(4) 2_657 2_657
C46 Ir2 N5 99.1(3) . 2_657
N6 Ir2 N5 90.0(3) . 2_657
N6 Ir2 N5 93.0(3) 2_657 2_657
N5 Ir2 N5 76.6(3) . 2_657
C36 N6 C40 120.4(9) . .
C36 N6 Ir2 125.0(6) . .
C40 N6 Ir2 114.6(7) . .
N6 C36 C37 121.5(9) . .
N6 C36 H36 119.2 . .
C37 C36 H36 119.3 . .
C38 C37 C36 119.5(13) . .
C38 C37 H37 120.3 . .
C36 C37 H37 120.2 . .
C37 C38 C39 120.3(11) . .
C37 C38 H38 119.9 . .
C39 C38 H38 119.9 . .
C38 C39 C40 120.2(9) . .
C38 C39 H39 119.9 . .
C40 C39 H39 119.9 . .
N6 C40 C39 118.2(9) . .
N6 C40 C41 114.3(8) . .
C39 C40 C41 127.5(7) . .
C42 C41 C46 114.9(10) . .
C42 C41 C40 127.6(10) . .
C46 C41 C40 117.4(7) . .
C43 C42 F3 117.3(10) . .
C43 C42 C41 125.5(11) . .
F3 C42 C41 117.1(10) . .
C42 C43 C44 116.9(10) . .
C42 C43 H43 121.6 . .
C44 C43 H43 121.5 . .
F4 C44 C43 117.7(10) . .
F4 C44 C45 117.7(12) . .
C43 C44 C45 124.6(11) . .
C46 C45 C44 116.1(12) . .
C46 C45 H45 122.0 . .
C44 C45 H45 121.9 . .
C45 C46 C41 121.8(8) . .
C45 C46 Ir2 126.1(8) . .
C41 C46 Ir2 112.0(7) . .
C47 O1 H1A 109.6 . .
O1 C47 H47A 109.4 . .
O1 C47 H47B 109.5 . .
H47A C47 H47B 109.5 . .
O1 C47 H47C 109.5 . .
H47A C47 H47C 109.5 . .
H47B C47 H47C 109.5 . .
O2 C48 H48A 111.0 . .
O2 C48 H48B 109.8 . .
H48A C48 H48B 108.5 . .
O2 C48 H48C 110.0 . .
H48A C48 H48C 108.8 . .
H48B C48 H48C 108.7 . .

loop_
_geom_bond_atom_site_label_1
_geom_bond_atom_site_label_2
_geom_bond_distance
_geom_bond_site_symmetry_2
Cd1 N1 2.485(6) .
Cd1 N1 2.485(6) 2_554
Cd1 I1 2.7824(12) .
Cd1 I2 2.7879(8) 2_554
Cd1 I2 2.7879(8) .
N1 C1 1.325(10) .
N1 C5 1.343(11) .
C1 C2 1.357(9) .
C1 H1 0.9500 .
C2 C3 1.408(11) .
C2 H2A 0.9500 .
C3 C4 1.379(12) .
C3 C6 1.455(10) .
C4 C5 1.367(10) .
C4 H4 0.9500 .
C5 H5 0.9500 .
C6 C7 1.195(10) .
C7 C8 1.420(10) .
C8 C12 1.362(12) .
C8 C9 1.409(10) .
C9 N2 1.322(9) .
C9 H9 0.9500 .
N2 C10 1.384(9) .
N2 Ir1 2.137(6) .
C10 C11 1.371(10) .
C10 C10 1.474(12) 2_656
C11 C12 1.401(10) .
C11 H11 0.9500 .
C12 H12 0.9500 .
Ir1 C23 1.986(8) .
Ir1 C23 1.986(8) 2_656
Ir1 N3 2.029(6) 2_656
Ir1 N3 2.029(6) .
Ir1 N2 2.137(6) 2_656
N3 C13 1.357(10) .
N3 C17 1.394(9) .
C13 C14 1.359(12) .
C13 H13 0.9500 .
C14 C15 1.389(14) .
C14 H14 0.9500 .
C15 C16 1.308(14) .
C15 H15 0.9500 .
C16 C17 1.419(12) .
C16 H16 0.9500 .
C17 C18 1.417(13) .
C18 C19 1.410(10) .
C18 C23 1.486(12) .
C19 C20 1.323(14) .
C19 F1 1.320(10) .
C20 C21 1.457(16) .
C20 H20 0.9500 .
C21 F2 1.350(12) .
C21 C22 1.360(14) .
C22 C23 1.360(13) .
C22 H22 0.9500 .
Cd2 N4 2.465(6) .
Cd2 N4 2.465(6) 2
Cd2 I4 2.7734(13) .
Cd2 I3 2.8100(8) .
Cd2 I3 2.8100(8) 2
N4 C24 1.322(13) .
N4 C28 1.356(11) .
C24 C25 1.417(11) .
C24 H24 0.9500 .
C25 C26 1.398(13) .
C25 H25 0.9500 .
C26 C27 1.382(13) .
C26 C29 1.401(10) .
C27 C28 1.414(12) .
C27 H27 0.9500 .
C28 H28 0.9500 .
C29 C30 1.200(11) .
C30 C31 1.445(10) .
C31 C32 1.370(12) .
C31 C35 1.405(12) .
C32 N5 1.368(9) .
C32 H32 0.9500 .
N5 C33 1.336(10) .
N5 Ir2 2.126(6) .
C33 C34 1.390(11) .
C33 C33 1.484(13) 2_657
C34 C35 1.353(11) .
C34 H34 0.9500 .
C35 H35 0.9500 .
Ir2 C46 2.034(8) 2_657
Ir2 C46 2.034(8) .
Ir2 N6 2.101(8) .
Ir2 N6 2.101(8) 2_657
Ir2 N5 2.126(6) 2_657
N6 C36 1.283(11) .
N6 C40 1.370(10) .
C36 C37 1.396(15) .
C36 H36 0.9500 .
C37 C38 1.311(16) .
C37 H37 0.9500 .
C38 C39 1.345(15) .
C38 H38 0.9500 .
C39 C40 1.389(13) .
C39 H39 0.9500 .
C40 C41 1.472(15) .
C41 C42 1.412(12) .
C41 C46 1.450(15) .
C42 C43 1.294(15) .
C42 F3 1.390(13) .
C43 C44 1.389(19) .
C43 H43 0.9500 .
C44 F4 1.341(13) .
C44 C45 1.396(14) .
C45 C46 1.368(14) .
C45 H45 0.9500 .
O1 C47 1.475(15) .
O1 H1A 0.8415 .
C47 H47A 0.9800 .
C47 H47B 0.9800 .
C47 H47C 0.9800 .
C48 H48A 0.9885 .
C48 H48B 0.9875 .
C48 H48C 0.9877 .

loop_
_platon_squeeze_void_nr
_platon_squeeze_void_average_x
_platon_squeeze_void_average_y
_platon_squeeze_void_average_z
_platon_squeeze_void_volume
_platon_squeeze_void_count_electrons
_platon_squeeze_void_content
1 0.001 0.344 -0.090 461 95 ' '
2 0.500 0.844 -0.088 461 95 ' '
3 0.157 0.200 0.367 15 2 ' '
4 0.657 0.700 0.367 15 2 ' '
5 0.843 0.200 0.633 15 2 ' '
6 0.343 0.700 0.633 15 2 ' '
